data_7241627
loop_
_publ_author_name
'Kinney, Zacharias J.'
'Rheingold, Arnold L.'
'Protasiewicz, John D.'

_publ_section_title
;
 Preferential N--H&#x22EF;:C&#xE00A; hydrogen bonding involving ditopic
 NH-containing systems and N-heterocyclic carbenes
;
_journal_issue 69
_journal_name_full 'RSC Advances'
_journal_page_first 42164
_journal_page_last 42171
_journal_paper_doi 10.1039/D0RA08490E
_journal_volume 10
_journal_year 2020
_chemical_absolute_configuration ad
_chemical_formula_moiety 'C24 H18 N2'
_chemical_formula_sum 'C24 H18 N2'
_chemical_formula_weight 334.40
_space_group_crystal_system triclinic
_space_group_IT_number 1
_space_group_name_Hall 'P 1'
_space_group_name_H-M_alt 'P 1'
_atom_sites_solution_hydrogens mixed
_atom_sites_solution_primary direct
_audit_creation_date 2020-01-30
_audit_creation_method
;
Olex2 1.2-beta
(compiled 2018.05.29 svn.r3508 for OlexSys, GUI svn.r5506)
;
_audit_update_record
;
2020-06-22 deposited with the CCDC.	2020-11-05 downloaded from the CCDC.
;
_cell_angle_alpha 98.0950(10)
_cell_angle_beta 90.7670(10)
_cell_angle_gamma 90.0300(10)
_cell_formula_units_Z 4
_cell_length_a 9.7054(2)
_cell_length_b 9.9914(2)
_cell_length_c 17.4974(3)
_cell_measurement_reflns_used 9803
_cell_measurement_temperature 100
_cell_measurement_theta_max 68.31
_cell_measurement_theta_min 2.55
_cell_volume 1679.67(6)
_computing_cell_refinement 'SAINT v8.38A (Bruker, 2017)'
_computing_data_collection 'APEX3 v2017.3-0 (Bruker, 2017)'
_computing_data_reduction 'SAINT v8.38A (Bruker, 2017)'
_computing_molecular_graphics 'Olex2 (Dolomanov et al., 2009)'
_computing_publication_material 'Olex2 (Dolomanov et al., 2009)'
_computing_structure_refinement 'XL (Sheldrick, 2008)'
_computing_structure_solution 'ShelXT (Sheldrick, 2015)'
_diffrn_ambient_temperature 100.0
_diffrn_detector 'Bruker APEX-II CCD'
_diffrn_detector_area_resol_mean 7.9
_diffrn_detector_type 'CCD Area Detector'
_diffrn_measured_fraction_theta_full 0.977
_diffrn_measured_fraction_theta_max 0.976
_diffrn_measurement_device 'Fixed Chi Three-Circle Diffractometer'
_diffrn_measurement_device_type 'Bruker D8 APEX II'
_diffrn_measurement_method '\w and \f scans'
_diffrn_radiation_monochromator 'Double Bounce Multilayer Mirrors'
_diffrn_radiation_probe x-ray
_diffrn_radiation_type CuK\a
_diffrn_radiation_wavelength 1.54178
_diffrn_reflns_av_R_equivalents 0.0363
_diffrn_reflns_av_unetI/netI 0.0318
_diffrn_reflns_Laue_measured_fraction_full 0.977
_diffrn_reflns_Laue_measured_fraction_max 0.976
_diffrn_reflns_limit_h_max 10
_diffrn_reflns_limit_h_min -11
_diffrn_reflns_limit_k_max 12
_diffrn_reflns_limit_k_min -12
_diffrn_reflns_limit_l_max 21
_diffrn_reflns_limit_l_min -21
_diffrn_reflns_number 46621
_diffrn_reflns_point_group_measured_fraction_full 0.955
_diffrn_reflns_point_group_measured_fraction_max 0.952
_diffrn_reflns_theta_full 67.679
_diffrn_reflns_theta_max 68.389
_diffrn_reflns_theta_min 2.551
_diffrn_source 'Micro Focus Rotating Anode'
_diffrn_source_type 'Rigaku MicroMax-007HF'
_diffrn_standards_number 0
_exptl_absorpt_coefficient_mu 0.599
_exptl_absorpt_correction_T_max 0.7531
_exptl_absorpt_correction_T_min 0.6665
_exptl_absorpt_correction_type multi-scan
_exptl_absorpt_process_details
;
SADABS-2016/2 (Bruker,2016/2) was used for absorption correction.
wR2(int) was 0.0650 before and 0.0542 after correction.
The Ratio of minimum to maximum transmission is 0.8850.
The \l/2 correction factor is Not present.
;
_exptl_crystal_colour colourless
_exptl_crystal_colour_primary colourless
_exptl_crystal_density_diffrn 1.322
_exptl_crystal_description plate
_exptl_crystal_F_000 704
_exptl_crystal_size_max 0.33
_exptl_crystal_size_mid 0.31
_exptl_crystal_size_min 0.09
_refine_diff_density_max 0.376
_refine_diff_density_min -0.275
_refine_diff_density_rms 0.050
_refine_ls_abs_structure_details
;
 Flack x determined using 4757 quotients [(I+)-(I-)]/[(I+)+(I-)]
 (Parsons, Flack and Wagner, Acta Cryst. B69 (2013) 249-259).
;
_refine_ls_abs_structure_Flack -0.12(16)
_refine_ls_extinction_method none
_refine_ls_goodness_of_fit_ref 1.054
_refine_ls_hydrogen_treatment constr
_refine_ls_matrix_type full
_refine_ls_number_parameters 937
_refine_ls_number_reflns 11741
_refine_ls_number_restraints 3
_refine_ls_restrained_S_all 1.054
_refine_ls_R_factor_all 0.0472
_refine_ls_R_factor_gt 0.0422
_refine_ls_shift/su_max 0.000
_refine_ls_shift/su_mean 0.000
_refine_ls_structure_factor_coef Fsqd
_refine_ls_weighting_details 'w=1/[\s^2^(Fo^2^)+(0.0780P)^2^+0.1836P] where P=(Fo^2^+2Fc^2^)/3'
_refine_ls_weighting_scheme calc
_refine_ls_wR_factor_gt 0.1124
_refine_ls_wR_factor_ref 0.1157
_reflns_Friedel_coverage 0.951
_reflns_Friedel_fraction_full 0.932
_reflns_Friedel_fraction_max 0.928
_reflns_number_gt 10562
_reflns_number_total 11741
_reflns_threshold_expression 'I > 2\s(I)'
_cod_data_source_file d0ra08490e2.cif
_cod_data_source_block pro172_0m_a
_cod_depositor_comments
;
The following automatic conversions were performed:

data item '_diffrn_radiation_probe' value 'X-ray' was changed to
'x-ray' in accordance with the
/home/data/users/saulius/crontab/automatic-downloads/rss-feeds/RSC/lib/dictionaries/cif_core.dic
dictionary named 'cif_core.dic' version 2.4.2 last updated on
2011-04-26.

Automatic conversion script
Id: cif_fix_values 7556 2019-12-06 15:28:31Z antanas 
;
_cod_database_code 7241627
_shelx_shelxl_version_number 2016/6
_shelx_space_group_comment
;
The symmetry employed for this shelxl refinement is uniquely defined
by the following loop, which should always be used as a source of
symmetry information in preference to the above space-group names.
They are only intended as comments.
;
_shelx_estimated_absorpt_t_max 0.948
_shelx_estimated_absorpt_t_min 0.827
_olex2_refinement_description
;
1. Fixed Uiso
 At 1.2 times of:
  All C(H) groups, All N(H) groups
2.a Riding coordinates:
 N2A(H2AA), N2B(H2B)
2.b Aromatic/amide H refined with riding coordinates:
 N2(H2), N2C(H2C), N1A(H1A), N1C(H1C), N1B(H1B), N1(H1), C8A(H8A), C10C(H10C),
 C10(H10), C10B(H10B), C24(H24), C11B(H11B), C24B(H24B), C24C(H24C), C17A(H17A),
  C8B(H8B), C8C(H8C), C24A(H24A), C10A(H10A), C5A(H5A), C8(H8), C11A(H11A),
 C11(H11), C2C(H2CA), C5(H5), C17B(H17B), C11C(H11C), C2(H2A), C20B(H20B),
 C5C(H5C), C5B(H5B), C3B(H3B), C20(H20), C20A(H20A), C14(H14), C17C(H17C),
 C2B(H2BA), C23A(H23A), C23B(H23B), C17(H17), C15C(H15C), C23(H23), C18C(H18C),
 C14C(H14C), C3C(H3C), C3A(H3A), C3(H3), C23C(H23C), C20C(H20C), C15(H15),
 C4A(H4A), C2A(H2AB), C21A(H21A), C4B(H4B), C4(H4), C18A(H18A), C18B(H18B),
 C4C(H4C), C21C(H21C), C21(H21), C15A(H15A), C14B(H14B), C22(H22), C21B(H21B),
 C14A(H14A), C15B(H15B), C22C(H22C), C22B(H22B), C18(H18), C22A(H22A)
;
_olex2_submission_special_instructions 'No special instructions were received'

loop_
_space_group_symop_operation_xyz
'x, y, z'

loop_
_atom_site_label
_atom_site_type_symbol
_atom_site_fract_x
_atom_site_fract_y
_atom_site_fract_z
_atom_site_U_iso_or_equiv
_atom_site_adp_type
_atom_site_occupancy
_atom_site_site_symmetry_order
_atom_site_calc_flag
_atom_site_refinement_flags_posn
_atom_site_refinement_flags_adp
_atom_site_refinement_flags_occupancy
_atom_site_disorder_assembly
_atom_site_disorder_group
N2 N 0.7456(3) 1.1946(3) 0.24595(16) 0.0190(6) Uani 1 1 d . . . . .
H2 H 0.777478 1.265823 0.227483 0.023 Uiso 1 1 calc R . . . .
N2C N 0.2449(3) -0.3112(3) 0.24627(16) 0.0199(6) Uani 1 1 d . . . . .
H2C H 0.274719 -0.392602 0.228360 0.024 Uiso 1 1 calc R . . . .
N2A N 0.7683(3) 0.6964(3) 0.25121(16) 0.0187(6) Uani 1 1 d . . . . .
H2AA H 0.847073 0.694813 0.226774 0.022 Uiso 1 1 d R . . . .
N2B N 0.2686(3) 0.1888(3) 0.25081(16) 0.0190(6) Uani 1 1 d . . . . .
H2B H 0.347358 0.179474 0.226306 0.023 Uiso 1 1 d R . . . .
N1A N 0.9355(3) 0.5817(3) 0.79375(15) 0.0194(6) Uani 1 1 d . . . . .
H1A H 0.990180 0.526348 0.814714 0.023 Uiso 1 1 calc R . . . .
N1C N 0.4385(3) 0.0961(3) 0.77985(15) 0.0186(6) Uani 1 1 d . . . . .
H1C H 0.484975 0.168144 0.800512 0.022 Uiso 1 1 calc R . . . .
N1B N 0.4365(3) 0.5720(3) 0.79390(16) 0.0206(6) Uani 1 1 d . . . . .
H1B H 0.491231 0.637655 0.814943 0.025 Uiso 1 1 calc R . . . .
N1 N 0.9389(3) 1.0523(3) 0.77998(15) 0.0203(6) Uani 1 1 d . . . . .
H1 H 0.985081 0.990200 0.800551 0.024 Uiso 1 1 calc R . . . .
C19B C 0.1724(3) 0.2445(3) 0.20437(18) 0.0159(6) Uani 1 1 d . . . . .
C19 C 0.6601(3) 1.1098(3) 0.19667(18) 0.0165(6) Uani 1 1 d . . . . .
C19A C 0.6732(3) 0.6153(3) 0.20501(18) 0.0158(6) Uani 1 1 d . . . . .
C19C C 0.1621(3) -0.2492(3) 0.19613(18) 0.0167(6) Uani 1 1 d . . . . .
C1A C 0.8371(3) 0.6645(3) 0.83238(19) 0.0176(7) Uani 1 1 d . . . . .
C16 C 0.7877(3) 1.1811(3) 0.32160(18) 0.0158(6) Uani 1 1 d . . . . .
C16A C 0.7960(3) 0.6907(3) 0.33013(18) 0.0158(6) Uani 1 1 d . . . . .
C1C C 0.3488(3) 0.0235(3) 0.81859(19) 0.0175(7) Uani 1 1 d . . . . .
C9A C 0.8862(3) 0.6644(3) 0.56890(18) 0.0156(6) Uani 1 1 d . . . . .
C6A C 0.7736(3) 0.7417(3) 0.77980(18) 0.0153(6) Uani 1 1 d . . . . .
C16C C 0.2869(3) -0.2603(3) 0.32183(18) 0.0164(6) Uani 1 1 d . . . . .
C8A C 0.8124(3) 0.7310(3) 0.63097(18) 0.0150(6) Uani 1 1 d . . . . .
H8A H 0.746059 0.797581 0.622644 0.018 Uiso 1 1 calc R . . . .
C10C C 0.4945(3) 0.0087(3) 0.56937(19) 0.0193(7) Uani 1 1 d . . . . .
H10C H 0.542421 0.035983 0.527145 0.023 Uiso 1 1 calc R . . . .
C10 C 0.9948(3) 1.0356(3) 0.56968(19) 0.0193(7) Uani 1 1 d . . . . .
H10 H 1.042873 0.987273 0.527571 0.023 Uiso 1 1 calc R . . . .
C12A C 0.9339(3) 0.5998(3) 0.71709(18) 0.0170(6) Uani 1 1 d . . . . .
C9 C 0.9039(3) 1.1408(3) 0.55544(18) 0.0173(6) Uani 1 1 d . . . . .
C7C C 0.3590(3) -0.0780(3) 0.69210(18) 0.0155(6) Uani 1 1 d . . . . .
C12B C 0.4347(3) 0.5166(3) 0.71682(18) 0.0167(6) Uani 1 1 d . . . . .
C1 C 0.8497(3) 1.1453(3) 0.81888(19) 0.0189(7) Uani 1 1 d . . . . .
C6B C 0.2740(3) 0.4059(3) 0.77937(18) 0.0151(6) Uani 1 1 d . . . . .
C9C C 0.4038(3) -0.1032(3) 0.55549(18) 0.0158(6) Uani 1 1 d . . . . .
C10B C 0.4879(3) 0.4818(3) 0.58375(19) 0.0185(7) Uani 1 1 d . . . . .
H10B H 0.541288 0.503679 0.542095 0.022 Uiso 1 1 calc R . . . .
C24 C 0.5816(3) 1.0048(3) 0.21940(19) 0.0202(7) Uani 1 1 d . . . . .
H24 H 0.587076 0.986876 0.271246 0.024 Uiso 1 1 calc R . . . .
C7A C 0.8364(3) 0.6993(3) 0.70562(18) 0.0154(6) Uani 1 1 d . . . . .
C1B C 0.3390(3) 0.5083(3) 0.83237(19) 0.0182(7) Uani 1 1 d . . . . .
C7B C 0.3357(3) 0.4120(3) 0.70493(18) 0.0152(6) Uani 1 1 d . . . . .
C11B C 0.5130(3) 0.5504(3) 0.65651(19) 0.0208(7) Uani 1 1 d . . . . .
H11B H 0.581787 0.618798 0.665156 0.025 Uiso 1 1 calc R . . . .
C24B C 0.0845(3) 0.3517(3) 0.2312(2) 0.0198(7) Uani 1 1 d . . . . .
H24B H 0.087868 0.390110 0.284015 0.024 Uiso 1 1 calc R . . . .
C12 C 0.9439(3) 1.0730(3) 0.70306(19) 0.0183(7) Uani 1 1 d . . . . .
C24C C 0.0790(3) -0.1366(3) 0.21954(19) 0.0193(7) Uani 1 1 d . . . . .
H24C H 0.079984 -0.096515 0.272114 0.023 Uiso 1 1 calc R . . . .
C17A C 0.9306(3) 0.6733(3) 0.35624(19) 0.0201(7) Uani 1 1 d . . . . .
H17A H 1.003525 0.663017 0.320232 0.024 Uiso 1 1 calc R . . . .
C8B C 0.3116(3) 0.3443(3) 0.63052(18) 0.0153(6) Uani 1 1 d . . . . .
H8B H 0.244736 0.274122 0.622078 0.018 Uiso 1 1 calc R . . . .
C16B C 0.2961(3) 0.2343(3) 0.32943(18) 0.0156(6) Uani 1 1 d . . . . .
C6 C 0.7977(3) 1.2296(3) 0.76635(19) 0.0174(7) Uani 1 1 d . . . . .
C8C C 0.3395(3) -0.1487(3) 0.61777(18) 0.0157(6) Uani 1 1 d . . . . .
H8C H 0.282944 -0.227178 0.609871 0.019 Uiso 1 1 calc R . . . .
C12C C 0.4440(3) 0.0377(3) 0.70287(19) 0.0173(6) Uani 1 1 d . . . . .
C6C C 0.2982(3) -0.0879(3) 0.76652(19) 0.0169(6) Uani 1 1 d . . . . .
C9B C 0.3858(3) 0.3800(3) 0.56845(18) 0.0157(6) Uani 1 1 d . . . . .
C13A C 0.8558(3) 0.6832(3) 0.48816(18) 0.0165(6) Uani 1 1 d . . . . .
C24A C 0.5824(3) 0.5257(3) 0.2328(2) 0.0203(7) Uani 1 1 d . . . . .
H24A H 0.583052 0.517257 0.286156 0.024 Uiso 1 1 calc R . . . .
C10A C 0.9873(3) 0.5696(3) 0.58427(19) 0.0179(6) Uani 1 1 d . . . . .
H10A H 1.040475 0.527205 0.542518 0.021 Uiso 1 1 calc R . . . .
C5A C 0.6701(3) 0.8331(3) 0.80556(19) 0.0190(7) Uani 1 1 d . . . . .
H5A H 0.626766 0.885983 0.771122 0.023 Uiso 1 1 calc R . . . .
C13C C 0.3691(3) -0.1615(3) 0.47478(18) 0.0154(6) Uani 1 1 d . . . . .
C8 C 0.8391(3) 1.2168(3) 0.61774(18) 0.0163(6) Uani 1 1 d . . . . .
H8 H 0.781950 1.290920 0.609735 0.020 Uiso 1 1 calc R . . . .
C11A C 1.0125(3) 0.5357(3) 0.65646(19) 0.0201(7) Uani 1 1 d . . . . .
H11A H 1.080733 0.471000 0.664866 0.024 Uiso 1 1 calc R . . . .
C11 C 1.0159(3) 1.0010(3) 0.64262(19) 0.0210(7) Uani 1 1 d . . . . .
H11 H 1.077525 0.930591 0.651170 0.025 Uiso 1 1 calc R . . . .
C2C C 0.3064(3) 0.0474(3) 0.89511(19) 0.0210(7) Uani 1 1 d . . . . .
H2CA H 0.339864 0.123061 0.929329 0.025 Uiso 1 1 calc R . . . .
C13B C 0.3559(3) 0.3212(3) 0.48754(18) 0.0164(6) Uani 1 1 d . . . . .
C7 C 0.8587(3) 1.1833(3) 0.69206(18) 0.0163(6) Uani 1 1 d . . . . .
C5 C 0.7062(3) 1.3326(3) 0.79262(19) 0.0198(7) Uani 1 1 d . . . . .
H5 H 0.672379 1.391733 0.758731 0.024 Uiso 1 1 calc R . . . .
C17B C 0.4302(3) 0.2637(3) 0.35585(19) 0.0199(7) Uani 1 1 d . . . . .
H17B H 0.503278 0.255453 0.319914 0.024 Uiso 1 1 calc R . . . .
C11C C 0.5157(3) 0.0798(3) 0.64221(19) 0.0197(7) Uani 1 1 d . . . . .
H11C H 0.577072 0.154686 0.650540 0.024 Uiso 1 1 calc R . . . .
C2 C 0.8076(4) 1.1595(3) 0.8955(2) 0.0233(7) Uani 1 1 d . . . . .
H2A H 0.840860 1.100726 0.929780 0.028 Uiso 1 1 calc R . . . .
C20B C 0.1652(4) 0.1922(3) 0.12582(19) 0.0230(7) Uani 1 1 d . . . . .
H20B H 0.225025 0.120752 0.106028 0.028 Uiso 1 1 calc R . . . .
C5C C 0.2061(3) -0.1780(3) 0.79264(19) 0.0200(7) Uani 1 1 d . . . . .
H5C H 0.172328 -0.253940 0.758803 0.024 Uiso 1 1 calc R . . . .
C5B C 0.1702(3) 0.3266(3) 0.80495(19) 0.0189(7) Uani 1 1 d . . . . .
H5B H 0.126080 0.257560 0.770274 0.023 Uiso 1 1 calc R . . . .
C3B C 0.1978(3) 0.4519(3) 0.93330(19) 0.0222(7) Uani 1 1 d . . . . .
H3B H 0.170330 0.465925 0.985723 0.027 Uiso 1 1 calc R . . . .
C13 C 0.8695(3) 1.1589(3) 0.47472(18) 0.0160(6) Uani 1 1 d . . . . .
C20 C 0.6491(4) 1.1334(3) 0.11954(19) 0.0228(7) Uani 1 1 d . . . . .
H20 H 0.702350 1.203032 0.102478 0.027 Uiso 1 1 calc R . . . .
C20A C 0.6712(4) 0.6223(3) 0.12524(19) 0.0220(7) Uani 1 1 d . . . . .
H20A H 0.733236 0.681222 0.104723 0.026 Uiso 1 1 calc R . . . .
C14 C 0.8455(3) 1.2843(3) 0.45083(18) 0.0187(6) Uani 1 1 d . . . . .
H14 H 0.856511 1.363957 0.487081 0.022 Uiso 1 1 calc R . . . .
C17C C 0.3062(3) -0.3479(3) 0.37592(18) 0.0181(7) Uani 1 1 d . . . . .
H17C H 0.292039 -0.442138 0.361397 0.022 Uiso 1 1 calc R . . . .
C2B C 0.3006(4) 0.5319(3) 0.90952(19) 0.0225(7) Uani 1 1 d . . . . .
H2BA H 0.343805 0.600800 0.944723 0.027 Uiso 1 1 calc R . . . .
C23A C 0.4913(3) 0.4490(3) 0.1828(2) 0.0239(7) Uani 1 1 d . . . . .
H23A H 0.429764 0.388904 0.202754 0.029 Uiso 1 1 calc R . . . .
C23B C -0.0069(4) 0.4017(3) 0.1812(2) 0.0242(7) Uani 1 1 d . . . . .
H23B H -0.065403 0.474606 0.200434 0.029 Uiso 1 1 calc R . . . .
C17 C 0.8151(3) 1.0545(3) 0.34323(19) 0.0209(7) Uani 1 1 d . . . . .
H17 H 0.806779 0.975300 0.306423 0.025 Uiso 1 1 calc R . . . .
C15C C 0.3128(3) -0.1221(3) 0.34360(19) 0.0198(7) Uani 1 1 d . . . . .
H15C H 0.302922 -0.061130 0.306877 0.024 Uiso 1 1 calc R . . . .
C23 C 0.4957(3) 0.9268(3) 0.1666(2) 0.0228(7) Uani 1 1 d . . . . .
H23 H 0.444437 0.854886 0.182563 0.027 Uiso 1 1 calc R . . . .
C18C C 0.3461(3) -0.2987(3) 0.45102(18) 0.0178(6) Uani 1 1 d . . . . .
H18C H 0.357974 -0.360339 0.487257 0.021 Uiso 1 1 calc R . . . .
C14C C 0.3526(3) -0.0750(3) 0.41853(19) 0.0208(7) Uani 1 1 d . . . . .
H14C H 0.369374 0.018990 0.432596 0.025 Uiso 1 1 calc R . . . .
C3C C 0.2142(4) -0.0424(3) 0.9196(2) 0.0237(7) Uani 1 1 d . . . . .
H3C H 0.183500 -0.028362 0.971418 0.028 Uiso 1 1 calc R . . . .
C3A C 0.6955(3) 0.7686(3) 0.9333(2) 0.0222(7) Uani 1 1 d . . . . .
H3A H 0.667362 0.779635 0.985565 0.027 Uiso 1 1 calc R . . . .
C3 C 0.7155(4) 1.2623(3) 0.9199(2) 0.0244(7) Uani 1 1 d . . . . .
H3 H 0.686022 1.275144 0.972018 0.029 Uiso 1 1 calc R . . . .
C23C C -0.0049(3) -0.0830(3) 0.1663(2) 0.0229(7) Uani 1 1 d . . . . .
H23C H -0.059420 -0.005682 0.182896 0.027 Uiso 1 1 calc R . . . .
C20C C 0.1580(4) -0.3061(3) 0.11815(19) 0.0231(7) Uani 1 1 d . . . . .
H20C H 0.214525 -0.381602 0.100761 0.028 Uiso 1 1 calc R . . . .
C15 C 0.8062(3) 1.2960(3) 0.37575(18) 0.0186(7) Uani 1 1 d . . . . .
H15 H 0.791666 1.382915 0.361085 0.022 Uiso 1 1 calc R . . . .
C4A C 0.6317(3) 0.8455(3) 0.88151(19) 0.0211(7) Uani 1 1 d . . . . .
H4A H 0.560826 0.907127 0.899366 0.025 Uiso 1 1 calc R . . . .
C2A C 0.7986(3) 0.6772(3) 0.90938(19) 0.0214(7) Uani 1 1 d . . . . .
H2AB H 0.841461 0.624935 0.944306 0.026 Uiso 1 1 calc R . . . .
C21A C 0.5798(4) 0.5445(3) 0.0764(2) 0.0251(7) Uani 1 1 d . . . . .
H21A H 0.580161 0.550533 0.022698 0.030 Uiso 1 1 calc R . . . .
C4B C 0.1332(3) 0.3504(3) 0.88145(19) 0.0212(7) Uani 1 1 d . . . . .
H4B H 0.062706 0.297121 0.899394 0.025 Uiso 1 1 calc R . . . .
C4 C 0.6653(3) 1.3477(3) 0.86876(19) 0.0229(7) Uani 1 1 d . . . . .
H4 H 0.601998 1.417129 0.886768 0.028 Uiso 1 1 calc R . . . .
C18A C 0.9593(3) 0.6708(3) 0.43350(19) 0.0202(7) Uani 1 1 d . . . . .
H18A H 1.052002 0.660374 0.449692 0.024 Uiso 1 1 calc R . . . .
C18B C 0.4594(3) 0.3045(3) 0.43297(18) 0.0203(7) Uani 1 1 d . . . . .
H18B H 0.552343 0.321616 0.449126 0.024 Uiso 1 1 calc R . . . .
C4C C 0.1649(4) -0.1548(3) 0.8686(2) 0.0232(7) Uani 1 1 d . . . . .
H4C H 0.102214 -0.215683 0.886836 0.028 Uiso 1 1 calc R . . . .
C21C C 0.0720(4) -0.2528(4) 0.0663(2) 0.0262(8) Uani 1 1 d . . . . .
H21C H 0.069093 -0.293599 0.013912 0.031 Uiso 1 1 calc R . . . .
C21 C 0.5614(4) 1.0563(4) 0.0684(2) 0.0263(8) Uani 1 1 d . . . . .
H21 H 0.553941 1.074620 0.016719 0.032 Uiso 1 1 calc R . . . .
C15A C 0.6916(3) 0.7112(3) 0.38531(19) 0.0192(7) Uani 1 1 d . . . . .
H15A H 0.600090 0.728729 0.369618 0.023 Uiso 1 1 calc R . . . .
C14B C 0.2206(3) 0.2872(3) 0.46169(18) 0.0195(7) Uani 1 1 d . . . . .
H14B H 0.147958 0.294637 0.497918 0.023 Uiso 1 1 calc R . . . .
C22 C 0.4837(4) 0.9523(3) 0.0912(2) 0.0254(8) Uani 1 1 d . . . . .
H22 H 0.423586 0.899666 0.055558 0.030 Uiso 1 1 calc R . . . .
C21B C 0.0722(4) 0.2431(4) 0.0765(2) 0.0270(8) Uani 1 1 d . . . . .
H21B H 0.068486 0.205516 0.023582 0.032 Uiso 1 1 calc R . . . .
C14A C 0.7213(3) 0.7060(3) 0.46261(18) 0.0197(7) Uani 1 1 d . . . . .
H14A H 0.649015 0.718038 0.499009 0.024 Uiso 1 1 calc R . . . .
C15B C 0.1913(3) 0.2433(3) 0.38468(19) 0.0196(7) Uani 1 1 d . . . . .
H15B H 0.099495 0.218938 0.368935 0.024 Uiso 1 1 calc R . . . .
C22C C -0.0101(4) -0.1410(3) 0.0894(2) 0.0255(8) Uani 1 1 d . . . . .
H22C H -0.068504 -0.104992 0.053411 0.031 Uiso 1 1 calc R . . . .
C22B C -0.0156(4) 0.3485(3) 0.1036(2) 0.0257(8) Uani 1 1 d . . . . .
H22B H -0.079808 0.383180 0.069964 0.031 Uiso 1 1 calc R . . . .
C18 C 0.8546(3) 1.0449(3) 0.41850(19) 0.0221(7) Uani 1 1 d . . . . .
H18 H 0.872136 0.958005 0.432608 0.027 Uiso 1 1 calc R . . . .
C22A C 0.4880(4) 0.4580(3) 0.1045(2) 0.0258(8) Uani 1 1 d . . . . .
H22A H 0.424189 0.406020 0.070953 0.031 Uiso 1 1 calc R . . . .

loop_
_atom_site_aniso_label
_atom_site_aniso_U_11
_atom_site_aniso_U_22
_atom_site_aniso_U_33
_atom_site_aniso_U_23
_atom_site_aniso_U_13
_atom_site_aniso_U_12
N2 0.0228(15) 0.0183(13) 0.0170(14) 0.0068(11) -0.0012(10) -0.0056(10)
N2C 0.0228(16) 0.0169(13) 0.0186(14) -0.0024(10) 0.0005(11) 0.0049(10)
N2A 0.0169(15) 0.0221(14) 0.0175(14) 0.0041(11) 0.0039(10) -0.0018(10)
N2B 0.0190(15) 0.0212(14) 0.0166(14) 0.0021(10) 0.0039(10) 0.0040(10)
N1A 0.0185(15) 0.0224(14) 0.0187(15) 0.0082(11) -0.0030(10) 0.0048(11)
N1C 0.0175(15) 0.0165(13) 0.0207(15) -0.0005(11) -0.0019(10) -0.0018(10)
N1B 0.0200(15) 0.0215(14) 0.0190(15) -0.0015(11) -0.0030(11) -0.0058(11)
N1 0.0195(15) 0.0220(14) 0.0211(15) 0.0093(11) -0.0021(11) 0.0030(10)
C19B 0.0143(16) 0.0159(15) 0.0183(16) 0.0053(12) 0.0019(11) -0.0043(11)
C19 0.0165(17) 0.0168(15) 0.0154(16) -0.0011(12) 0.0015(11) 0.0046(11)
C19A 0.0155(16) 0.0162(15) 0.0156(16) 0.0018(12) -0.0004(11) 0.0041(11)
C19C 0.0166(17) 0.0196(15) 0.0144(16) 0.0031(12) 0.0018(12) -0.0028(12)
C1A 0.0162(17) 0.0153(15) 0.0216(18) 0.0038(12) -0.0035(12) -0.0009(11)
C16 0.0115(16) 0.0197(16) 0.0168(16) 0.0048(12) 0.0015(11) -0.0020(11)
C16A 0.0176(17) 0.0148(15) 0.0153(16) 0.0032(12) 0.0002(12) -0.0019(11)
C1C 0.0162(17) 0.0167(16) 0.0197(17) 0.0033(12) -0.0018(12) 0.0043(12)
C9A 0.0127(16) 0.0154(15) 0.0189(17) 0.0033(12) -0.0032(11) -0.0044(11)
C6A 0.0145(16) 0.0135(15) 0.0178(16) 0.0031(12) -0.0042(11) -0.0029(11)
C16C 0.0128(16) 0.0185(16) 0.0175(16) 0.0011(12) 0.0016(11) 0.0030(11)
C8A 0.0131(16) 0.0130(14) 0.0188(16) 0.0025(12) -0.0034(11) -0.0007(11)
C10C 0.0147(16) 0.0217(17) 0.0218(18) 0.0043(13) -0.0014(12) -0.0001(12)
C10 0.0136(16) 0.0225(17) 0.0220(18) 0.0041(13) -0.0016(12) 0.0005(12)
C12A 0.0138(17) 0.0162(15) 0.0210(17) 0.0029(12) -0.0053(12) -0.0005(11)
C9 0.0151(17) 0.0178(16) 0.0191(17) 0.0035(12) -0.0022(12) -0.0037(11)
C7C 0.0139(16) 0.0157(15) 0.0175(16) 0.0042(12) -0.0020(11) 0.0010(11)
C12B 0.0127(16) 0.0168(15) 0.0205(17) 0.0022(12) -0.0032(12) 0.0000(11)
C1 0.0184(18) 0.0194(16) 0.0191(17) 0.0040(12) -0.0011(12) -0.0047(12)
C6B 0.0145(16) 0.0146(15) 0.0159(16) 0.0018(11) -0.0039(11) 0.0045(11)
C9C 0.0128(16) 0.0159(15) 0.0187(17) 0.0026(12) -0.0012(12) 0.0023(11)
C10B 0.0147(17) 0.0192(16) 0.0224(17) 0.0062(13) -0.0018(12) -0.0018(12)
C24 0.0192(18) 0.0225(17) 0.0194(17) 0.0046(13) 0.0009(12) 0.0021(12)
C7A 0.0138(16) 0.0131(14) 0.0198(17) 0.0042(12) -0.0027(12) -0.0031(11)
C1B 0.0156(17) 0.0159(15) 0.0227(18) 0.0019(12) -0.0036(12) 0.0022(11)
C7B 0.0134(16) 0.0136(15) 0.0187(17) 0.0037(12) -0.0021(12) 0.0035(11)
C11B 0.0138(17) 0.0253(17) 0.0238(18) 0.0053(13) -0.0028(12) -0.0033(12)
C24B 0.0185(17) 0.0171(16) 0.0231(18) 0.0010(12) 0.0003(12) -0.0002(12)
C12 0.0133(16) 0.0219(16) 0.0208(17) 0.0075(13) -0.0041(12) -0.0043(12)
C24C 0.0175(17) 0.0208(16) 0.0191(17) 0.0010(12) 0.0014(12) -0.0008(12)
C17A 0.0153(17) 0.0194(16) 0.0260(18) 0.0037(13) 0.0067(12) -0.0001(12)
C8B 0.0119(16) 0.0162(15) 0.0184(16) 0.0042(12) -0.0026(11) 0.0003(11)
C16B 0.0181(17) 0.0137(15) 0.0151(16) 0.0020(11) 0.0002(12) 0.0032(11)
C6 0.0152(17) 0.0157(15) 0.0217(17) 0.0044(12) -0.0033(12) -0.0054(11)
C8C 0.0156(17) 0.0132(15) 0.0184(17) 0.0026(12) -0.0046(12) -0.0003(11)
C12C 0.0126(16) 0.0180(15) 0.0206(17) 0.0013(12) -0.0043(12) 0.0024(11)
C6C 0.0157(17) 0.0150(15) 0.0204(17) 0.0040(12) -0.0046(12) 0.0016(11)
C9B 0.0135(16) 0.0153(15) 0.0185(17) 0.0034(12) -0.0020(12) 0.0028(11)
C13A 0.0156(16) 0.0143(15) 0.0198(17) 0.0028(12) -0.0009(12) -0.0015(11)
C24A 0.0203(18) 0.0198(16) 0.0219(18) 0.0076(13) -0.0008(12) 0.0014(12)
C10A 0.0130(16) 0.0192(16) 0.0210(17) 0.0016(13) -0.0026(12) 0.0007(12)
C5A 0.0180(17) 0.0143(15) 0.0253(18) 0.0047(12) -0.0039(12) 0.0000(12)
C13C 0.0104(16) 0.0164(15) 0.0202(17) 0.0050(12) 0.0008(11) 0.0034(11)
C8 0.0131(16) 0.0157(15) 0.0204(17) 0.0044(12) -0.0044(12) -0.0025(11)
C11A 0.0137(17) 0.0228(17) 0.0236(18) 0.0032(13) -0.0035(12) 0.0030(12)
C11 0.0144(17) 0.0222(17) 0.0273(19) 0.0067(14) -0.0028(12) 0.0011(12)
C2C 0.0225(18) 0.0195(16) 0.0197(17) -0.0009(13) -0.0033(13) 0.0027(12)
C13B 0.0156(16) 0.0131(15) 0.0216(18) 0.0058(12) 0.0012(12) 0.0015(11)
C7 0.0148(16) 0.0158(15) 0.0185(17) 0.0034(12) -0.0030(12) -0.0036(11)
C5 0.0223(18) 0.0184(16) 0.0187(17) 0.0034(12) -0.0041(12) -0.0035(12)
C17B 0.0149(17) 0.0191(16) 0.0271(18) 0.0070(13) 0.0069(12) 0.0013(11)
C11C 0.0143(17) 0.0196(16) 0.0255(19) 0.0041(13) -0.0010(12) -0.0025(12)
C2 0.027(2) 0.0254(18) 0.0197(18) 0.0099(14) -0.0026(13) -0.0044(13)
C20B 0.030(2) 0.0214(17) 0.0180(17) 0.0030(13) 0.0037(13) 0.0036(13)
C5C 0.0224(18) 0.0192(16) 0.0188(17) 0.0044(13) -0.0046(13) -0.0008(12)
C5B 0.0189(18) 0.0167(16) 0.0212(18) 0.0034(12) -0.0032(12) 0.0001(12)
C3B 0.027(2) 0.0218(17) 0.0173(17) 0.0008(13) -0.0007(13) 0.0033(13)
C13 0.0103(16) 0.0183(16) 0.0193(17) 0.0025(12) 0.0000(11) -0.0036(11)
C20 0.0293(19) 0.0207(17) 0.0193(18) 0.0062(13) -0.0001(13) -0.0028(13)
C20A 0.0260(19) 0.0223(17) 0.0179(17) 0.0040(13) 0.0029(13) 0.0009(13)
C14 0.0133(16) 0.0202(16) 0.0224(17) 0.0020(12) 0.0021(12) -0.0021(11)
C17C 0.0132(16) 0.0143(15) 0.0269(18) 0.0025(13) 0.0024(12) 0.0024(11)
C2B 0.0274(19) 0.0200(17) 0.0182(18) -0.0029(13) -0.0052(13) -0.0011(13)
C23A 0.0195(18) 0.0217(17) 0.031(2) 0.0065(14) 0.0006(13) -0.0007(12)
C23B 0.0218(19) 0.0197(17) 0.031(2) 0.0042(14) -0.0001(14) 0.0006(12)
C17 0.0193(18) 0.0193(16) 0.0236(18) 0.0011(13) 0.0018(12) 0.0014(12)
C15C 0.0203(17) 0.0192(16) 0.0211(17) 0.0066(13) 0.0020(12) -0.0002(12)
C23 0.0174(18) 0.0211(17) 0.030(2) 0.0033(14) 0.0021(13) 0.0016(12)
C18C 0.0120(16) 0.0197(16) 0.0232(17) 0.0080(13) 0.0022(12) 0.0032(11)
C14C 0.0224(18) 0.0183(16) 0.0222(18) 0.0046(13) 0.0014(12) 0.0008(12)
C3C 0.028(2) 0.0252(18) 0.0192(18) 0.0065(14) -0.0004(13) 0.0059(14)
C3A 0.0251(19) 0.0214(17) 0.0201(18) 0.0029(13) 0.0002(13) -0.0036(13)
C3 0.027(2) 0.0244(18) 0.0220(18) 0.0031(14) 0.0008(13) -0.0060(13)
C23C 0.0194(18) 0.0205(17) 0.029(2) 0.0053(13) 0.0017(13) -0.0018(12)
C20C 0.029(2) 0.0208(17) 0.0197(18) 0.0022(13) 0.0011(13) 0.0015(13)
C15 0.0126(16) 0.0166(15) 0.0278(19) 0.0068(13) 0.0044(12) 0.0007(11)
C4A 0.0187(18) 0.0196(16) 0.0240(18) -0.0008(13) -0.0018(13) 0.0012(12)
C2A 0.0240(19) 0.0202(16) 0.0216(18) 0.0089(13) -0.0042(13) -0.0005(13)
C21A 0.031(2) 0.0254(18) 0.0191(18) 0.0023(14) -0.0015(14) 0.0012(14)
C4B 0.0201(18) 0.0215(16) 0.0231(18) 0.0072(13) -0.0018(13) 0.0003(12)
C4 0.0226(19) 0.0222(17) 0.0230(19) 0.0000(13) -0.0018(13) -0.0021(13)
C18A 0.0159(17) 0.0215(16) 0.0233(18) 0.0037(13) 0.0013(12) 0.0000(12)
C18B 0.0154(17) 0.0227(17) 0.0235(18) 0.0060(13) 0.0014(12) 0.0013(12)
C4C 0.0244(19) 0.0242(17) 0.0234(19) 0.0113(14) -0.0025(13) -0.0040(13)
C21C 0.031(2) 0.0292(19) 0.0182(18) 0.0039(14) -0.0015(14) 0.0005(14)
C21 0.030(2) 0.0305(19) 0.0180(18) 0.0043(14) -0.0038(13) 0.0018(14)
C15A 0.0148(17) 0.0200(16) 0.0231(17) 0.0044(13) -0.0004(12) 0.0006(11)
C14B 0.0149(17) 0.0190(16) 0.0251(18) 0.0042(13) 0.0058(12) 0.0013(11)
C22 0.0222(19) 0.0255(18) 0.026(2) -0.0035(14) -0.0064(14) 0.0012(13)
C21B 0.034(2) 0.0277(19) 0.0197(19) 0.0062(14) -0.0031(14) -0.0030(15)
C14A 0.0165(17) 0.0193(16) 0.0238(18) 0.0046(13) 0.0025(12) -0.0001(11)
C15B 0.0152(17) 0.0195(16) 0.0247(18) 0.0047(13) 0.0009(12) -0.0029(11)
C22C 0.0248(19) 0.0281(18) 0.0254(19) 0.0100(14) -0.0061(14) -0.0028(13)
C22B 0.026(2) 0.0231(18) 0.031(2) 0.0116(14) -0.0039(14) -0.0008(13)
C18 0.0231(18) 0.0214(16) 0.0220(18) 0.0038(13) 0.0003(13) 0.0003(12)
C22A 0.024(2) 0.0227(18) 0.030(2) 0.0006(14) -0.0054(14) 0.0002(13)

loop_
_atom_type_symbol
_atom_type_description
_atom_type_scat_dispersion_real
_atom_type_scat_dispersion_imag
_atom_type_scat_source
C C 0.0181 0.0091 'International Tables Vol C Tables 4.2.6.8 and 6.1.1.4'
H H 0.0000 0.0000 'International Tables Vol C Tables 4.2.6.8 and 6.1.1.4'
N N 0.0311 0.0180 'International Tables Vol C Tables 4.2.6.8 and 6.1.1.4'

loop_
_geom_angle_atom_site_label_1
_geom_angle_atom_site_label_2
_geom_angle_atom_site_label_3
_geom_angle
_geom_angle_site_symmetry_1
_geom_angle_site_symmetry_3
_geom_angle_publ_flag
C19 N2 H2 115.9 . . ?
C19 N2 C16 128.2(3) . . ?
C16 N2 H2 115.9 . . ?
C19C N2C H2C 115.9 . . ?
C19C N2C C16C 128.2(3) . . ?
C16C N2C H2C 115.9 . . ?
C19A N2A H2AA 108.7 . . ?
C19A N2A C16A 125.5(3) . . ?
C16A N2A H2AA 108.6 . . ?
C19B N2B H2B 108.6 . . ?
C19B N2B C16B 125.8(3) . . ?
C16B N2B H2B 108.6 . . ?
C1A N1A H1A 125.5 . . ?
C12A N1A H1A 125.5 . . ?
C12A N1A C1A 109.0(2) . . ?
C1C N1C H1C 125.3 . . ?
C1C N1C C12C 109.3(3) . . ?
C12C N1C H1C 125.3 . . ?
C12B N1B H1B 125.4 . . ?
C1B N1B H1B 125.4 . . ?
C1B N1B C12B 109.2(3) . . ?
C1 N1 H1 125.5 . . ?
C1 N1 C12 109.0(3) . . ?
C12 N1 H1 125.5 . . ?
N2B C19B C24B 124.0(3) . . ?
N2B C19B C20B 118.1(3) . . ?
C20B C19B C24B 117.9(3) . . ?
N2 C19 C24 124.2(3) . . ?
N2 C19 C20 117.6(3) . . ?
C24 C19 C20 118.2(3) . . ?
N2A C19A C20A 117.9(3) . . ?
C24A C19A N2A 124.1(3) . . ?
C24A C19A C20A 118.0(3) . . ?
N2C C19C C24C 123.8(3) . . ?
N2C C19C C20C 117.8(3) . . ?
C24C C19C C20C 118.3(3) . . ?
N1A C1A C6A 108.8(3) . . ?
N1A C1A C2A 129.5(3) . . ?
C2A C1A C6A 121.6(3) . . ?
C17 C16 N2 121.3(3) . . ?
C15 C16 N2 119.7(3) . . ?
C15 C16 C17 119.0(3) . . ?
C17A C16A N2A 120.6(3) . . ?
C17A C16A C15A 117.9(3) . . ?
C15A C16A N2A 121.4(3) . . ?
N1C C1C C6C 108.6(3) . . ?
N1C C1C C2C 129.7(3) . . ?
C2C C1C C6C 121.7(3) . . ?
C8A C9A C13A 122.3(3) . . ?
C8A C9A C10A 118.2(3) . . ?
C10A C9A C13A 119.3(3) . . ?
C1A C6A C7A 106.2(3) . . ?
C5A C6A C1A 119.4(3) . . ?
C5A C6A C7A 134.3(3) . . ?
C17C C16C N2C 119.9(3) . . ?
C17C C16C C15C 119.0(3) . . ?
C15C C16C N2C 121.2(3) . . ?
C9A C8A H8A 120.1 . . ?
C9A C8A C7A 119.8(3) . . ?
C7A C8A H8A 120.1 . . ?
C9C C10C H10C 118.9 . . ?
C11C C10C H10C 118.9 . . ?
C11C C10C C9C 122.3(3) . . ?
C9 C10 H10 118.9 . . ?
C11 C10 H10 118.9 . . ?
C11 C10 C9 122.3(3) . . ?
N1A C12A C7A 109.3(3) . . ?
N1A C12A C11A 129.1(3) . . ?
C11A C12A C7A 121.6(3) . . ?
C10 C9 C13 119.4(3) . . ?
C8 C9 C10 118.9(3) . . ?
C8 C9 C13 121.3(3) . . ?
C8C C7C C12C 119.5(3) . . ?
C8C C7C C6C 133.8(3) . . ?
C12C C7C C6C 106.4(3) . . ?
N1B C12B C7B 109.3(3) . . ?
N1B C12B C11B 129.4(3) . . ?
C11B C12B C7B 121.4(3) . . ?
N1 C1 C6 108.6(3) . . ?
N1 C1 C2 129.5(3) . . ?
C2 C1 C6 121.8(3) . . ?
C1B C6B C7B 106.5(3) . . ?
C5B C6B C1B 119.6(3) . . ?
C5B C6B C7B 133.9(3) . . ?
C10C C9C C13C 119.4(3) . . ?
C8C C9C C10C 119.1(3) . . ?
C8C C9C C13C 121.3(3) . . ?
C11B C10B H10B 118.6 . . ?
C11B C10B C9B 122.7(3) . . ?
C9B C10B H10B 118.6 . . ?
C19 C24 H24 119.8 . . ?
C23 C24 C19 120.4(3) . . ?
C23 C24 H24 119.8 . . ?
C8A C7A C6A 133.7(3) . . ?
C8A C7A C12A 119.6(3) . . ?
C12A C7A C6A 106.6(3) . . ?
N1B C1B C6B 108.8(3) . . ?
N1B C1B C2B 130.0(3) . . ?
C2B C1B C6B 121.2(3) . . ?
C12B C7B C6B 106.3(3) . . ?
C8B C7B C12B 119.6(3) . . ?
C8B C7B C6B 134.0(3) . . ?
C12B C11B H11B 121.0 . . ?
C10B C11B C12B 117.9(3) . . ?
C10B C11B H11B 121.0 . . ?
C19B C24B H24B 119.8 . . ?
C23B C24B C19B 120.4(3) . . ?
C23B C24B H24B 119.8 . . ?
N1 C12 C7 109.2(3) . . ?
C11 C12 N1 129.0(3) . . ?
C11 C12 C7 121.8(3) . . ?
C19C C24C H24C 119.8 . . ?
C23C C24C C19C 120.5(3) . . ?
C23C C24C H24C 119.8 . . ?
C16A C17A H17A 119.5 . . ?
C18A C17A C16A 121.1(3) . . ?
C18A C17A H17A 119.5 . . ?
C7B C8B H8B 120.0 . . ?
C7B C8B C9B 120.0(3) . . ?
C9B C8B H8B 120.0 . . ?
C17B C16B N2B 120.8(3) . . ?
C17B C16B C15B 117.6(3) . . ?
C15B C16B N2B 121.5(3) . . ?
C1 C6 C7 106.9(3) . . ?
C5 C6 C1 119.2(3) . . ?
C5 C6 C7 133.9(3) . . ?
C7C C8C H8C 120.2 . . ?
C9C C8C C7C 119.5(3) . . ?
C9C C8C H8C 120.2 . . ?
N1C C12C C7C 108.9(3) . . ?
C11C C12C N1C 129.4(3) . . ?
C11C C12C C7C 121.8(3) . . ?
C1C C6C C7C 106.7(3) . . ?
C5C C6C C1C 119.4(3) . . ?
C5C C6C C7C 133.8(3) . . ?
C10B C9B C13B 119.1(3) . . ?
C8B C9B C10B 118.3(3) . . ?
C8B C9B C13B 122.5(3) . . ?
C18A C13A C9A 120.7(3) . . ?
C18A C13A C14A 117.5(3) . . ?
C14A C13A C9A 121.7(3) . . ?
C19A C24A H24A 119.8 . . ?
C23A C24A C19A 120.4(3) . . ?
C23A C24A H24A 119.8 . . ?
C9A C10A H10A 118.4 . . ?
C11A C10A C9A 123.3(3) . . ?
C11A C10A H10A 118.4 . . ?
C6A C5A H5A 120.5 . . ?
C4A C5A C6A 119.0(3) . . ?
C4A C5A H5A 120.5 . . ?
C18C C13C C9C 123.8(3) . . ?
C18C C13C C14C 116.8(3) . . ?
C14C C13C C9C 119.4(3) . . ?
C9 C8 H8 120.2 . . ?
C9 C8 C7 119.6(3) . . ?
C7 C8 H8 120.2 . . ?
C12A C11A H11A 121.3 . . ?
C10A C11A C12A 117.4(3) . . ?
C10A C11A H11A 121.3 . . ?
C10 C11 C12 117.6(3) . . ?
C10 C11 H11 121.2 . . ?
C12 C11 H11 121.2 . . ?
C1C C2C H2CA 121.1 . . ?
C3C C2C C1C 117.9(3) . . ?
C3C C2C H2CA 121.1 . . ?
C18B C13B C9B 121.1(3) . . ?
C18B C13B C14B 117.3(3) . . ?
C14B C13B C9B 121.5(3) . . ?
C12 C7 C6 106.3(3) . . ?
C8 C7 C12 119.6(3) . . ?
C8 C7 C6 133.8(3) . . ?
C6 C5 H5 120.5 . . ?
C4 C5 C6 119.1(3) . . ?
C4 C5 H5 120.4 . . ?
C16B C17B H17B 119.2 . . ?
C18B C17B C16B 121.5(3) . . ?
C18B C17B H17B 119.2 . . ?
C10C C11C C12C 117.6(3) . . ?
C10C C11C H11C 121.2 . . ?
C12C C11C H11C 121.2 . . ?
C1 C2 H2A 121.1 . . ?
C3 C2 C1 117.7(3) . . ?
C3 C2 H2A 121.1 . . ?
C19B C20B H20B 119.5 . . ?
C21B C20B C19B 121.0(3) . . ?
C21B C20B H20B 119.5 . . ?
C6C C5C H5C 120.6 . . ?
C4C C5C C6C 118.8(3) . . ?
C4C C5C H5C 120.6 . . ?
C6B C5B H5B 120.6 . . ?
C4B C5B C6B 118.8(3) . . ?
C4B C5B H5B 120.6 . . ?
C2B C3B H3B 119.4 . . ?
C2B C3B C4B 121.2(3) . . ?
C4B C3B H3B 119.4 . . ?
C14 C13 C9 123.7(3) . . ?
C14 C13 C18 116.8(3) . . ?
C18 C13 C9 119.5(3) . . ?
C19 C20 H20 119.8 . . ?
C21 C20 C19 120.4(3) . . ?
C21 C20 H20 119.8 . . ?
C19A C20A H20A 119.6 . . ?
C21A C20A C19A 120.7(3) . . ?
C21A C20A H20A 119.6 . . ?
C13 C14 H14 119.1 . . ?
C15 C14 C13 121.8(3) . . ?
C15 C14 H14 119.1 . . ?
C16C C17C H17C 119.8 . . ?
C18C C17C C16C 120.5(3) . . ?
C18C C17C H17C 119.8 . . ?
C1B C2B H2BA 121.0 . . ?
C3B C2B C1B 118.0(3) . . ?
C3B C2B H2BA 121.0 . . ?
C24A C23A H23A 119.3 . . ?
C22A C23A C24A 121.4(3) . . ?
C22A C23A H23A 119.3 . . ?
C24B C23B H23B 119.1 . . ?
C24B C23B C22B 121.8(3) . . ?
C22B C23B H23B 119.1 . . ?
C16 C17 H17 120.2 . . ?
C18 C17 C16 119.7(3) . . ?
C18 C17 H17 120.2 . . ?
C16C C15C H15C 120.1 . . ?
C14C C15C C16C 119.8(3) . . ?
C14C C15C H15C 120.1 . . ?
C24 C23 H23 119.5 . . ?
C22 C23 C24 121.0(3) . . ?
C22 C23 H23 119.5 . . ?
C13C C18C H18C 119.1 . . ?
C17C C18C C13C 121.8(3) . . ?
C17C C18C H18C 119.1 . . ?
C13C C14C H14C 118.9 . . ?
C15C C14C C13C 122.1(3) . . ?
C15C C14C H14C 118.9 . . ?
C2C C3C H3C 119.6 . . ?
C2C C3C C4C 120.9(3) . . ?
C4C C3C H3C 119.6 . . ?
C4A C3A H3A 119.4 . . ?
C2A C3A H3A 119.4 . . ?
C2A C3A C4A 121.2(3) . . ?
C2 C3 H3 119.6 . . ?
C2 C3 C4 120.9(3) . . ?
C4 C3 H3 119.6 . . ?
C24C C23C H23C 119.5 . . ?
C22C C23C C24C 121.0(3) . . ?
C22C C23C H23C 119.5 . . ?
C19C C20C H20C 119.8 . . ?
C21C C20C C19C 120.3(3) . . ?
C21C C20C H20C 119.8 . . ?
C16 C15 H15 119.8 . . ?
C14 C15 C16 120.4(3) . . ?
C14 C15 H15 119.8 . . ?
C5A C4A C3A 121.2(3) . . ?
C5A C4A H4A 119.4 . . ?
C3A C4A H4A 119.4 . . ?
C1A C2A H2AB 121.2 . . ?
C3A C2A C1A 117.6(3) . . ?
C3A C2A H2AB 121.2 . . ?
C20A C21A H21A 119.5 . . ?
C20A C21A C22A 121.0(3) . . ?
C22A C21A H21A 119.5 . . ?
C5B C4B C3B 121.2(3) . . ?
C5B C4B H4B 119.4 . . ?
C3B C4B H4B 119.4 . . ?
C5 C4 C3 121.3(3) . . ?
C5 C4 H4 119.4 . . ?
C3 C4 H4 119.4 . . ?
C17A C18A C13A 121.6(3) . . ?
C17A C18A H18A 119.2 . . ?
C13A C18A H18A 119.2 . . ?
C13B C18B H18B 119.3 . . ?
C17B C18B C13B 121.5(3) . . ?
C17B C18B H18B 119.3 . . ?
C5C C4C C3C 121.3(3) . . ?
C5C C4C H4C 119.4 . . ?
C3C C4C H4C 119.4 . . ?
C20C C21C H21C 119.3 . . ?
C20C C21C C22C 121.4(3) . . ?
C22C C21C H21C 119.3 . . ?
C20 C21 H21 119.4 . . ?
C20 C21 C22 121.2(3) . . ?
C22 C21 H21 119.4 . . ?
C16A C15A H15A 119.8 . . ?
C14A C15A C16A 120.4(3) . . ?
C14A C15A H15A 119.8 . . ?
C13B C14B H14B 119.3 . . ?
C15B C14B C13B 121.4(3) . . ?
C15B C14B H14B 119.3 . . ?
C23 C22 C21 118.7(3) . . ?
C23 C22 H22 120.7 . . ?
C21 C22 H22 120.7 . . ?
C20B C21B H21B 119.6 . . ?
C20B C21B C22B 120.9(3) . . ?
C22B C21B H21B 119.6 . . ?
C13A C14A H14A 119.3 . . ?
C15A C14A C13A 121.4(3) . . ?
C15A C14A H14A 119.3 . . ?
C16B C15B H15B 119.7 . . ?
C14B C15B C16B 120.6(3) . . ?
C14B C15B H15B 119.7 . . ?
C23C C22C C21C 118.5(3) . . ?
C23C C22C H22C 120.7 . . ?
C21C C22C H22C 120.7 . . ?
C23B C22B C21B 118.1(3) . . ?
C23B C22B H22B 120.9 . . ?
C21B C22B H22B 120.9 . . ?
C13 C18 H18 118.9 . . ?
C17 C18 C13 122.3(3) . . ?
C17 C18 H18 118.9 . . ?
C23A C22A H22A 120.8 . . ?
C21A C22A C23A 118.4(3) . . ?
C21A C22A H22A 120.8 . . ?

loop_
_geom_bond_atom_site_label_1
_geom_bond_atom_site_label_2
_geom_bond_distance
_geom_bond_site_symmetry_2
_geom_bond_publ_flag
N2 H2 0.8800 . ?
N2 C19 1.387(4) . ?
N2 C16 1.405(4) . ?
N2C H2C 0.8800 . ?
N2C C19C 1.390(4) . ?
N2C C16C 1.403(4) . ?
N2A H2AA 0.8800 . ?
N2A C19A 1.399(4) . ?
N2A C16A 1.412(4) . ?
N2B H2B 0.8800 . ?
N2B C19B 1.396(4) . ?
N2B C16B 1.409(4) . ?
N1A H1A 0.8800 . ?
N1A C1A 1.383(4) . ?
N1A C12A 1.378(4) . ?
N1C H1C 0.8800 . ?
N1C C1C 1.377(4) . ?
N1C C12C 1.392(4) . ?
N1B H1B 0.8800 . ?
N1B C12B 1.384(4) . ?
N1B C1B 1.375(4) . ?
N1 H1 0.8800 . ?
N1 C1 1.384(4) . ?
N1 C12 1.391(4) . ?
C19B C24B 1.402(4) . ?
C19B C20B 1.401(5) . ?
C19 C24 1.401(4) . ?
C19 C20 1.405(4) . ?
C19A C24A 1.395(5) . ?
C19A C20A 1.407(4) . ?
C19C C24C 1.402(4) . ?
C19C C20C 1.402(4) . ?
C1A C6A 1.416(4) . ?
C1A C2A 1.392(5) . ?
C16 C17 1.395(4) . ?
C16 C15 1.392(4) . ?
C16A C17A 1.397(5) . ?
C16A C15A 1.404(4) . ?
C1C C6C 1.419(4) . ?
C1C C2C 1.394(5) . ?
C9A C8A 1.398(4) . ?
C9A C13A 1.477(4) . ?
C9A C10A 1.414(4) . ?
C6A C7A 1.450(4) . ?
C6A C5A 1.394(4) . ?
C16C C17C 1.388(4) . ?
C16C C15C 1.401(4) . ?
C8A H8A 0.9500 . ?
C8A C7A 1.403(4) . ?
C10C H10C 0.9500 . ?
C10C C9C 1.415(4) . ?
C10C C11C 1.382(5) . ?
C10 H10 0.9500 . ?
C10 C9 1.420(4) . ?
C10 C11 1.381(5) . ?
C12A C7A 1.406(4) . ?
C12A C11A 1.396(5) . ?
C9 C8 1.395(4) . ?
C9 C13 1.483(4) . ?
C7C C8C 1.400(4) . ?
C7C C12C 1.409(4) . ?
C7C C6C 1.453(4) . ?
C12B C7B 1.411(4) . ?
C12B C11B 1.388(5) . ?
C1 C6 1.420(4) . ?
C1 C2 1.395(5) . ?
C6B C1B 1.422(4) . ?
C6B C7B 1.450(4) . ?
C6B C5B 1.397(4) . ?
C9C C8C 1.393(4) . ?
C9C C13C 1.484(4) . ?
C10B H10B 0.9500 . ?
C10B C11B 1.377(5) . ?
C10B C9B 1.415(4) . ?
C24 H24 0.9500 . ?
C24 C23 1.390(5) . ?
C1B C2B 1.393(5) . ?
C7B C8B 1.397(4) . ?
C11B H11B 0.9500 . ?
C24B H24B 0.9500 . ?
C24B C23B 1.380(5) . ?
C12 C11 1.390(5) . ?
C12 C7 1.411(4) . ?
C24C H24C 0.9500 . ?
C24C C23C 1.392(5) . ?
C17A H17A 0.9500 . ?
C17A C18A 1.380(4) . ?
C8B H8B 0.9500 . ?
C8B C9B 1.398(4) . ?
C16B C17B 1.393(4) . ?
C16B C15B 1.407(4) . ?
C6 C7 1.451(4) . ?
C6 C5 1.391(5) . ?
C8C H8C 0.9500 . ?
C12C C11C 1.390(5) . ?
C6C C5C 1.393(5) . ?
C9B C13B 1.479(4) . ?
C13A C18A 1.390(4) . ?
C13A C14A 1.403(4) . ?
C24A H24A 0.9500 . ?
C24A C23A 1.387(5) . ?
C10A H10A 0.9500 . ?
C10A C11A 1.372(5) . ?
C5A H5A 0.9500 . ?
C5A C4A 1.374(5) . ?
C13C C18C 1.392(4) . ?
C13C C14C 1.406(4) . ?
C8 H8 0.9500 . ?
C8 C7 1.398(4) . ?
C11A H11A 0.9500 . ?
C11 H11 0.9500 . ?
C2C H2CA 0.9500 . ?
C2C C3C 1.381(5) . ?
C13B C18B 1.389(4) . ?
C13B C14B 1.409(4) . ?
C5 H5 0.9500 . ?
C5 C4 1.383(5) . ?
C17B H17B 0.9500 . ?
C17B C18B 1.379(5) . ?
C11C H11C 0.9500 . ?
C2 H2A 0.9500 . ?
C2 C3 1.388(5) . ?
C20B H20B 0.9500 . ?
C20B C21B 1.386(5) . ?
C5C H5C 0.9500 . ?
C5C C4C 1.381(5) . ?
C5B H5B 0.9500 . ?
C5B C4B 1.379(5) . ?
C3B H3B 0.9500 . ?
C3B C2B 1.383(5) . ?
C3B C4B 1.403(5) . ?
C13 C14 1.394(4) . ?
C13 C18 1.403(4) . ?
C20 H20 0.9500 . ?
C20 C21 1.380(5) . ?
C20A H20A 0.9500 . ?
C20A C21A 1.383(5) . ?
C14 H14 0.9500 . ?
C14 C15 1.384(4) . ?
C17C H17C 0.9500 . ?
C17C C18C 1.386(4) . ?
C2B H2BA 0.9500 . ?
C23A H23A 0.9500 . ?
C23A C22A 1.385(5) . ?
C23B H23B 0.9500 . ?
C23B C22B 1.388(5) . ?
C17 H17 0.9500 . ?
C17 C18 1.383(4) . ?
C15C H15C 0.9500 . ?
C15C C14C 1.379(4) . ?
C23 H23 0.9500 . ?
C23 C22 1.382(5) . ?
C18C H18C 0.9500 . ?
C14C H14C 0.9500 . ?
C3C H3C 0.9500 . ?
C3C C4C 1.411(5) . ?
C3A H3A 0.9500 . ?
C3A C4A 1.405(5) . ?
C3A C2A 1.384(5) . ?
C3 H3 0.9500 . ?
C3 C4 1.404(5) . ?
C23C H23C 0.9500 . ?
C23C C22C 1.389(5) . ?
C20C H20C 0.9500 . ?
C20C C21C 1.385(5) . ?
C15 H15 0.9500 . ?
C4A H4A 0.9500 . ?
C2A H2AB 0.9500 . ?
C21A H21A 0.9500 . ?
C21A C22A 1.384(5) . ?
C4B H4B 0.9500 . ?
C4 H4 0.9500 . ?
C18A H18A 0.9500 . ?
C18B H18B 0.9500 . ?
C4C H4C 0.9500 . ?
C21C H21C 0.9500 . ?
C21C C22C 1.389(5) . ?
C21 H21 0.9500 . ?
C21 C22 1.389(5) . ?
C15A H15A 0.9500 . ?
C15A C14A 1.387(4) . ?
C14B H14B 0.9500 . ?
C14B C15B 1.383(4) . ?
C22 H22 0.9500 . ?
C21B H21B 0.9500 . ?
C21B C22B 1.390(5) . ?
C14A H14A 0.9500 . ?
C15B H15B 0.9500 . ?
C22C H22C 0.9500 . ?
C22B H22B 0.9500 . ?
C18 H18 0.9500 . ?
C22A H22A 0.9500 . ?
